data_7047710
loop_
_publ_author_name
'Lentz, Nicolas'
'Mallet-Ladeira, Sonia'
'Baceiredo, Antoine'
'Kato, Tsuyoshi'
'Madec, David'

_publ_section_title
;
 Germylene-sulfoxide as a potential hemilabile ligand: application in
 coordination chemistry.
;
_journal_issue 44
_journal_name_full 'Dalton transactions (Cambridge, England : 2003)'
_journal_page_first 15751
_journal_page_last 15756
_journal_paper_doi 10.1039/c8dt03669a
_journal_volume 47
_journal_year 2018
_chemical_compound_source 'synthesis as described'
_chemical_formula_moiety 'C42 H64 Ge2 N4 O6 S2 W, 2(C4 H8 O)'
_chemical_formula_sum 'C50 H80 Ge2 N4 O8 S2 W'
_chemical_formula_weight 1258.36
_space_group_IT_number 2
_space_group_name_Hall '-P 1'
_space_group_name_H-M_alt 'P -1'
_symmetry_cell_setting triclinic
_symmetry_Int_Tables_number 2
_symmetry_space_group_name_Hall '-P 1'
_symmetry_space_group_name_H-M 'P -1'
_atom_sites_solution_hydrogens geom
_atom_sites_solution_primary direct
_atom_sites_solution_secondary difmap
_cell_angle_alpha 79.8470(10)
_cell_angle_beta 77.244(2)
_cell_angle_gamma 70.587(2)
_cell_formula_units_Z 1
_cell_length_a 9.9512(4)
_cell_length_b 11.6654(5)
_cell_length_c 13.3526(6)
_cell_measurement_reflns_used 9891
_cell_measurement_temperature 193(2)
_cell_measurement_theta_max 31.88
_cell_measurement_theta_min 3.15
_cell_measurement_wavelength 0.71073
_cell_volume 1416.88(11)
_computing_cell_refinement 'APEX2 and SAINT'
_computing_data_collection APEX2
_computing_data_reduction SAINT
_computing_molecular_graphics 'Ortep-3 for Windows (Farrugia, 1997)'
_computing_publication_material 'WinGX publication routines (Farrugia, 1999)'
_computing_structure_refinement 'SHELXL-97 (Sheldrick, 2008)'
_computing_structure_solution 'SHELXS-97 (Sheldrick, 2008)'
_diffrn_ambient_temperature 193(2)
_diffrn_measured_fraction_theta_full 0.995
_diffrn_measured_fraction_theta_max 0.995
_diffrn_measurement_device_type 'Bruker D8 VENTURE'
_diffrn_measurement_method 'phi and omega scans'
_diffrn_radiation_monochromator triumph
_diffrn_radiation_probe x-ray
_diffrn_radiation_source 'fine focus sealed tube'
_diffrn_radiation_type MoK\a
_diffrn_radiation_wavelength 0.71073
_diffrn_reflns_av_R_equivalents 0.0346
_diffrn_reflns_av_unetI/netI 0.0362
_diffrn_reflns_limit_h_max 14
_diffrn_reflns_limit_h_min -14
_diffrn_reflns_limit_k_max 17
_diffrn_reflns_limit_k_min -17
_diffrn_reflns_limit_l_max 19
_diffrn_reflns_limit_l_min -19
_diffrn_reflns_number 36625
_diffrn_reflns_theta_full 31.91
_diffrn_reflns_theta_max 31.91
_diffrn_reflns_theta_min 3.15
_diffrn_standards_decay_% 0
_diffrn_standards_interval_count 0
_diffrn_standards_interval_time 0
_diffrn_standards_number 0
_exptl_absorpt_coefficient_mu 3.203
_exptl_absorpt_correction_T_max 0.7463
_exptl_absorpt_correction_T_min 0.6343
_exptl_absorpt_correction_type multi-scan
_exptl_absorpt_process_details 'SADABS (Bruker-AXS)'
_exptl_crystal_colour colourless
_exptl_crystal_density_diffrn 1.475
_exptl_crystal_density_method 'not measured'
_exptl_crystal_description plate
_exptl_crystal_F_000 642
_exptl_crystal_size_max 0.16
_exptl_crystal_size_mid 0.12
_exptl_crystal_size_min 0.04
_refine_diff_density_max 0.751
_refine_diff_density_min -0.764
_refine_diff_density_rms 0.103
_refine_ls_extinction_method none
_refine_ls_goodness_of_fit_ref 1.114
_refine_ls_hydrogen_treatment constr
_refine_ls_matrix_type full
_refine_ls_number_parameters 332
_refine_ls_number_reflns 9692
_refine_ls_number_restraints 37
_refine_ls_restrained_S_all 1.114
_refine_ls_R_factor_all 0.0396
_refine_ls_R_factor_gt 0.0301
_refine_ls_shift/su_max 0.014
_refine_ls_shift/su_mean 0
_refine_ls_structure_factor_coef Fsqd
_refine_ls_weighting_details 'calc w=1/[\s^2^(Fo^2^)+(0.0104P)^2^+1.2203P] where P=(Fo^2^+2Fc^2^)/3'
_refine_ls_weighting_scheme calc
_refine_ls_wR_factor_gt 0.0544
_refine_ls_wR_factor_ref 0.0576
_reflns_number_gt 8473
_reflns_number_total 9692
_reflns_threshold_expression >2sigma(I)
_cod_data_source_file c8dt03669a2.cif
_cod_data_source_block 2a
_cod_depositor_comments 'Adding full bibliography for 7047709--7047711.cif.'
_cod_database_code 7047710

loop_
_symmetry_equiv_pos_as_xyz
'x, y, z'
'-x, -y, -z'

loop_
_atom_site_label
_atom_site_type_symbol
_atom_site_fract_x
_atom_site_fract_y
_atom_site_fract_z
_atom_site_U_iso_or_equiv
_atom_site_adp_type
_atom_site_occupancy
_atom_site_symmetry_multiplicity
_atom_site_calc_flag
_atom_site_refinement_flags
_atom_site_disorder_assembly
_atom_site_disorder_group
C1 C 0.1143(2) 0.72316(18) 0.33047(16) 0.0213(4) Uani 1 1 d . . .
C2 C 0.3596(2) 0.5307(2) 0.63484(18) 0.0272(4) Uani 1 1 d . B .
C3 C 0.4071(2) 0.3784(2) 0.47871(17) 0.0275(5) Uani 1 1 d . B .
C5 C -0.0253(2) 0.7585(2) 0.28587(18) 0.0274(5) Uani 1 1 d . . .
C6 C -0.1535(3) 0.8509(2) 0.3445(2) 0.0357(5) Uani 1 1 d . . .
H6A H -0.1775 0.8147 0.4155 0.054 Uiso 1 1 calc R . .
H6B H -0.2373 0.8722 0.31 0.054 Uiso 1 1 calc R . .
H6C H -0.1278 0.9247 0.3455 0.054 Uiso 1 1 calc R . .
C7 C -0.0672(3) 0.6421(2) 0.2889(2) 0.0407(6) Uani 1 1 d . . .
H7A H -0.0812 0.604 0.3604 0.061 Uiso 1 1 calc R . .
H7B H 0.0101 0.5845 0.2466 0.061 Uiso 1 1 calc R . .
H7C H -0.1573 0.6636 0.2617 0.061 Uiso 1 1 calc R . .
C8 C 0.0008(3) 0.8203(3) 0.1746(2) 0.0437(7) Uani 1 1 d . . .
H8A H -0.0906 0.8517 0.1482 0.066 Uiso 1 1 calc R . .
H8B H 0.0711 0.7604 0.1307 0.066 Uiso 1 1 calc R . .
H8C H 0.0385 0.8881 0.1741 0.066 Uiso 1 1 calc R . .
C9 C 0.0365(2) 0.8028(2) 0.50868(18) 0.0285(5) Uani 1 1 d . . .
H9 H -0.0459 0.8734 0.4877 0.034 Uiso 1 1 calc R . .
C10 C -0.0231(3) 0.7047(3) 0.5748(2) 0.0440(7) Uani 1 1 d . . .
H10A H -0.0733 0.6753 0.5342 0.066 Uiso 1 1 calc R . .
H10B H -0.0912 0.739 0.6352 0.066 Uiso 1 1 calc R . .
H10C H 0.0567 0.6364 0.5978 0.066 Uiso 1 1 calc R . .
C11 C 0.1200(3) 0.8476(2) 0.5681(2) 0.0393(6) Uani 1 1 d . . .
H11A H 0.2004 0.7787 0.5896 0.059 Uiso 1 1 calc R . .
H11B H 0.0553 0.8827 0.6293 0.059 Uiso 1 1 calc R . .
H11C H 0.1582 0.9101 0.5236 0.059 Uiso 1 1 calc R . .
C12 C 0.2901(3) 0.5938(2) 0.19245(18) 0.0300(5) Uani 1 1 d . . .
H12 H 0.2035 0.6059 0.1608 0.036 Uiso 1 1 calc R . .
C13 C 0.3589(4) 0.4580(3) 0.2201(2) 0.0480(7) Uani 1 1 d . . .
H13A H 0.4432 0.4453 0.2521 0.072 Uiso 1 1 calc R . .
H13B H 0.3896 0.4165 0.1574 0.072 Uiso 1 1 calc R . .
H13C H 0.2884 0.4244 0.2688 0.072 Uiso 1 1 calc R . .
C14 C 0.3952(4) 0.6491(3) 0.1161(2) 0.0547(8) Uani 1 1 d . . .
H14A H 0.3494 0.7373 0.1015 0.082 Uiso 1 1 calc R . .
H14B H 0.4222 0.6109 0.0518 0.082 Uiso 1 1 calc R . .
H14C H 0.4821 0.635 0.1455 0.082 Uiso 1 1 calc R . .
C16 C 0.4638(3) 1.0939(2) 0.2948(2) 0.0422(6) Uani 1 1 d . B .
H16 H 0.4039 1.1053 0.3606 0.051 Uiso 1 1 calc R . .
C17 C 0.5720(3) 1.1491(2) 0.2619(2) 0.0417(6) Uani 1 1 d . . .
H17 H 0.5863 1.1979 0.3061 0.05 Uiso 1 1 calc R . .
C18 C 0.6592(3) 1.1347(2) 0.1665(2) 0.0385(6) Uani 1 1 d . . .
C19 C 0.6367(3) 1.0639(3) 0.1027(2) 0.0445(7) Uani 1 1 d . . .
H19 H 0.6954 1.0539 0.0363 0.053 Uiso 1 1 calc R . .
C20 C 0.5294(4) 1.0072(3) 0.1345(2) 0.0465(7) Uani 1 1 d . B .
H20 H 0.5147 0.9586 0.0902 0.056 Uiso 1 1 calc R . .
C21 C 0.7783(4) 1.1933(3) 0.1330(3) 0.0586(9) Uani 1 1 d . . .
H21A H 0.8477 1.1613 0.1807 0.088 Uiso 1 1 calc R . .
H21B H 0.7368 1.2821 0.1336 0.088 Uiso 1 1 calc R . .
H21C H 0.8278 1.1748 0.063 0.088 Uiso 1 1 calc R . .
C22 C 0.1015(6) 0.3288(5) 0.1317(3) 0.0980(16) Uani 1 1 d . . .
H22A H -0.0016 0.3406 0.1622 0.118 Uiso 1 1 calc R . .
H22B H 0.1594 0.2934 0.1875 0.118 Uiso 1 1 calc R . .
C23 C 0.1457(5) 0.2471(5) 0.0539(4) 0.0903(14) Uani 1 1 d . . .
H23A H 0.0643 0.2534 0.0199 0.108 Uiso 1 1 calc R . .
H23B H 0.1862 0.1612 0.0831 0.108 Uiso 1 1 calc R . .
C24 C 0.2591(5) 0.2923(4) -0.0192(4) 0.0819(13) Uani 1 1 d . . .
H24A H 0.3551 0.2533 0.0015 0.098 Uiso 1 1 calc R . .
H24B H 0.2652 0.276 -0.0906 0.098 Uiso 1 1 calc R . .
C25 C 0.2084(4) 0.4252(4) -0.0106(3) 0.0722(11) Uani 1 1 d . . .
H25A H 0.2921 0.4559 -0.0182 0.087 Uiso 1 1 calc R . .
H25B H 0.1518 0.4697 -0.0656 0.087 Uiso 1 1 calc R . .
N1 N 0.13459(19) 0.75644(16) 0.41603(14) 0.0231(4) Uani 1 1 d . . .
N2 N 0.24359(19) 0.65513(17) 0.28631(14) 0.0237(4) Uani 1 1 d . . .
O2 O 0.2826(2) 0.5454(2) 0.71229(15) 0.0458(5) Uani 1 1 d . . .
O3 O 0.3561(2) 0.30738(19) 0.46808(15) 0.0471(5) Uani 1 1 d . . .
O4 O 0.1215(3) 0.4437(3) 0.0872(2) 0.0735(8) Uani 1 1 d . . .
C4 C 0.4229(2) 0.8064(2) 0.32867(19) 0.0288(5) Uani 1 1 d D . .
H4A H 0.4721 0.822 0.3794 0.035 Uiso 1 1 calc R A 1
H4B H 0.4985 0.7768 0.269 0.035 Uiso 1 1 calc R A 1
C15 C 0.4442(3) 1.0221(2) 0.2310(2) 0.0380(6) Uani 1 1 d D . .
S1 S 0.3030(6) 0.9510(5) 0.2842(4) 0.0386(8) Uani 0.584(5) 1 d PDU B 1
O1 O 0.2512(4) 0.9369(3) 0.1926(3) 0.0545(12) Uani 0.584(5) 1 d PDU B 1
S1' S 0.3170(9) 0.9362(7) 0.2592(6) 0.0435(14) Uani 0.416(5) 1 d PDU B 2
O1' O 0.2007(5) 1.0073(4) 0.3336(5) 0.067(2) Uani 0.416(5) 1 d PDU B 2
Ge1 Ge 0.34158(2) 0.669758(18) 0.393583(16) 0.01977(5) Uani 1 1 d . B .
W1 W 0.5 0.5 0.5 0.02041(3) Uani 1 2 d S . .

loop_
_atom_site_aniso_label
_atom_site_aniso_U_11
_atom_site_aniso_U_22
_atom_site_aniso_U_33
_atom_site_aniso_U_23
_atom_site_aniso_U_13
_atom_site_aniso_U_12
C1 0.0201(10) 0.0188(9) 0.0257(10) 0.0036(8) -0.0078(8) -0.0076(7)
C2 0.0247(11) 0.0300(11) 0.0273(11) 0.0014(9) -0.0061(9) -0.0102(9)
C3 0.0264(11) 0.0344(12) 0.0238(10) 0.0005(9) -0.0037(9) -0.0145(9)
C5 0.0210(10) 0.0280(11) 0.0342(12) 0.0007(9) -0.0115(9) -0.0064(8)
C6 0.0244(12) 0.0344(13) 0.0455(15) -0.0032(11) -0.0136(11) -0.0010(10)
C7 0.0311(13) 0.0402(14) 0.0584(17) -0.0100(13) -0.0155(12) -0.0137(11)
C8 0.0343(14) 0.0545(17) 0.0357(14) 0.0070(12) -0.0163(11) -0.0042(12)
C9 0.0253(11) 0.0269(11) 0.0284(11) -0.0048(9) -0.0056(9) -0.0001(9)
C10 0.0368(15) 0.0608(18) 0.0332(13) 0.0086(13) -0.0045(11) -0.0213(13)
C11 0.0484(16) 0.0312(12) 0.0384(14) -0.0124(11) -0.0138(12) -0.0038(11)
C12 0.0271(12) 0.0354(12) 0.0262(11) -0.0091(10) -0.0063(9) -0.0039(9)
C13 0.0584(19) 0.0370(14) 0.0458(16) -0.0165(13) -0.0199(14) 0.0022(13)
C14 0.0530(19) 0.076(2) 0.0354(15) -0.0141(15) 0.0087(13) -0.0262(17)
C16 0.0386(15) 0.0297(13) 0.0526(17) -0.0019(12) -0.0006(13) -0.0092(11)
C17 0.0435(16) 0.0278(12) 0.0549(17) -0.0059(12) -0.0075(13) -0.0125(11)
C18 0.0393(14) 0.0309(12) 0.0479(15) 0.0107(11) -0.0137(12) -0.0181(11)
C19 0.0569(18) 0.0450(16) 0.0345(14) 0.0094(12) -0.0093(13) -0.0256(14)
C20 0.068(2) 0.0457(16) 0.0388(14) 0.0123(12) -0.0239(14) -0.0345(15)
C21 0.059(2) 0.064(2) 0.064(2) 0.0103(17) -0.0123(17) -0.0404(18)
C22 0.116(4) 0.128(4) 0.051(2) -0.016(3) 0.018(2) -0.058(4)
C23 0.088(3) 0.092(3) 0.100(4) -0.018(3) -0.001(3) -0.047(3)
C24 0.067(3) 0.091(3) 0.089(3) -0.037(3) 0.019(2) -0.034(2)
C25 0.055(2) 0.088(3) 0.069(2) -0.008(2) 0.0015(19) -0.025(2)
N1 0.0187(8) 0.0244(9) 0.0259(9) -0.0024(7) -0.0057(7) -0.0053(7)
N2 0.0215(9) 0.0273(9) 0.0219(8) -0.0025(7) -0.0071(7) -0.0048(7)
O2 0.0364(11) 0.0608(13) 0.0348(10) -0.0067(9) 0.0031(8) -0.0131(10)
O3 0.0566(13) 0.0558(12) 0.0458(11) -0.0064(10) -0.0065(10) -0.0404(11)
O4 0.0664(17) 0.091(2) 0.0693(17) -0.0340(16) 0.0003(14) -0.0277(15)
C4 0.0262(11) 0.0223(10) 0.0377(12) 0.0079(9) -0.0115(10) -0.0092(8)
C15 0.0349(13) 0.0270(12) 0.0538(16) 0.0166(11) -0.0196(12) -0.0146(10)
S1 0.0333(14) 0.0276(11) 0.057(2) 0.0140(11) -0.0196(13) -0.0145(10)
O1 0.064(2) 0.048(2) 0.069(3) 0.0278(18) -0.046(2) -0.0353(18)
S1' 0.0302(15) 0.032(2) 0.065(3) 0.022(2) -0.019(2) -0.0120(13)
O1' 0.032(3) 0.033(3) 0.105(5) 0.012(3) 0.019(3) 0.001(2)
Ge1 0.01810(11) 0.01832(10) 0.02293(11) 0.00187(9) -0.00641(9) -0.00591(8)
W1 0.01790(6) 0.01998(6) 0.02395(6) 0.00239(4) -0.00696(4) -0.00689(4)

loop_
_atom_type_symbol
_atom_type_description
_atom_type_scat_dispersion_real
_atom_type_scat_dispersion_imag
_atom_type_scat_source
C C 0.0033 0.0016 'International Tables Vol C Tables 4.2.6.8 and 6.1.1.4'
H H 0 0 'International Tables Vol C Tables 4.2.6.8 and 6.1.1.4'
N N 0.0061 0.0033 'International Tables Vol C Tables 4.2.6.8 and 6.1.1.4'
O O 0.0106 0.006 'International Tables Vol C Tables 4.2.6.8 and 6.1.1.4'
S S 0.1246 0.1234 'International Tables Vol C Tables 4.2.6.8 and 6.1.1.4'
Ge Ge 0.1547 1.8001 'International Tables Vol C Tables 4.2.6.8 and 6.1.1.4'
W W -0.849 6.8722 'International Tables Vol C Tables 4.2.6.8 and 6.1.1.4'

loop_
_geom_angle_atom_site_label_1
_geom_angle_atom_site_label_2
_geom_angle_atom_site_label_3
_geom_angle
_geom_angle_site_symmetry_1
_geom_angle_site_symmetry_3
N2 C1 N1 106.56(17) . .
N2 C1 C5 124.78(19) . .
N1 C1 C5 128.60(19) . .
O2 C2 W1 178.2(2) . .
O3 C3 W1 178.4(2) . .
C6 C5 C1 113.87(19) . .
C6 C5 C8 106.0(2) . .
C1 C5 C8 108.85(19) . .
C6 C5 C7 108.2(2) . .
C1 C5 C7 108.59(19) . .
C8 C5 C7 111.4(2) . .
C5 C6 H6A 109.5 . .
C5 C6 H6B 109.5 . .
H6A C6 H6B 109.5 . .
C5 C6 H6C 109.5 . .
H6A C6 H6C 109.5 . .
H6B C6 H6C 109.5 . .
C5 C7 H7A 109.5 . .
C5 C7 H7B 109.5 . .
H7A C7 H7B 109.5 . .
C5 C7 H7C 109.5 . .
H7A C7 H7C 109.5 . .
H7B C7 H7C 109.5 . .
C5 C8 H8A 109.5 . .
C5 C8 H8B 109.5 . .
H8A C8 H8B 109.5 . .
C5 C8 H8C 109.5 . .
H8A C8 H8C 109.5 . .
H8B C8 H8C 109.5 . .
N1 C9 C10 111.2(2) . .
N1 C9 C11 107.75(19) . .
C10 C9 C11 111.0(2) . .
N1 C9 H9 109 . .
C10 C9 H9 109 . .
C11 C9 H9 109 . .
C9 C10 H10A 109.5 . .
C9 C10 H10B 109.5 . .
H10A C10 H10B 109.5 . .
C9 C10 H10C 109.5 . .
H10A C10 H10C 109.5 . .
H10B C10 H10C 109.5 . .
C9 C11 H11A 109.5 . .
C9 C11 H11B 109.5 . .
H11A C11 H11B 109.5 . .
C9 C11 H11C 109.5 . .
H11A C11 H11C 109.5 . .
H11B C11 H11C 109.5 . .
N2 C12 C14 109.6(2) . .
N2 C12 C13 109.3(2) . .
C14 C12 C13 111.2(2) . .
N2 C12 H12 108.9 . .
C14 C12 H12 108.9 . .
C13 C12 H12 108.9 . .
C12 C13 H13A 109.5 . .
C12 C13 H13B 109.5 . .
H13A C13 H13B 109.5 . .
C12 C13 H13C 109.5 . .
H13A C13 H13C 109.5 . .
H13B C13 H13C 109.5 . .
C12 C14 H14A 109.5 . .
C12 C14 H14B 109.5 . .
H14A C14 H14B 109.5 . .
C12 C14 H14C 109.5 . .
H14A C14 H14C 109.5 . .
H14B C14 H14C 109.5 . .
C15 C16 C17 119.2(3) . .
C15 C16 H16 120.4 . .
C17 C16 H16 120.4 . .
C18 C17 C16 121.4(3) . .
C18 C17 H17 119.3 . .
C16 C17 H17 119.3 . .
C17 C18 C19 118.7(2) . .
C17 C18 C21 120.6(3) . .
C19 C18 C21 120.7(3) . .
C18 C19 C20 120.8(3) . .
C18 C19 H19 119.6 . .
C20 C19 H19 119.6 . .
C15 C20 C19 119.4(3) . .
C15 C20 H20 120.3 . .
C19 C20 H20 120.3 . .
C18 C21 H21A 109.5 . .
C18 C21 H21B 109.5 . .
H21A C21 H21B 109.5 . .
C18 C21 H21C 109.5 . .
H21A C21 H21C 109.5 . .
H21B C21 H21C 109.5 . .
O4 C22 C23 109.7(3) . .
O4 C22 H22A 109.7 . .
C23 C22 H22A 109.7 . .
O4 C22 H22B 109.7 . .
C23 C22 H22B 109.7 . .
H22A C22 H22B 108.2 . .
C22 C23 C24 101.9(4) . .
C22 C23 H23A 111.4 . .
C24 C23 H23A 111.4 . .
C22 C23 H23B 111.4 . .
C24 C23 H23B 111.4 . .
H23A C23 H23B 109.3 . .
C25 C24 C23 103.4(3) . .
C25 C24 H24A 111.1 . .
C23 C24 H24A 111.1 . .
C25 C24 H24B 111.1 . .
C23 C24 H24B 111.1 . .
H24A C24 H24B 109.1 . .
O4 C25 C24 107.7(3) . .
O4 C25 H25A 110.2 . .
C24 C25 H25A 110.2 . .
O4 C25 H25B 110.2 . .
C24 C25 H25B 110.2 . .
H25A C25 H25B 108.5 . .
C1 N1 C9 133.08(18) . .
C1 N1 Ge1 93.51(13) . .
C9 N1 Ge1 130.62(14) . .
C1 N2 C12 132.06(18) . .
C1 N2 Ge1 93.32(13) . .
C12 N2 Ge1 134.62(15) . .
C25 O4 C22 106.6(3) . .
S1' C4 Ge1 119.7(3) . .
S1 C4 Ge1 119.2(2) . .
S1' C4 H4A 116.9 . .
S1 C4 H4A 107.5 . .
Ge1 C4 H4A 107.5 . .
S1' C4 H4B 96.6 . .
S1 C4 H4B 107.5 . .
Ge1 C4 H4B 107.5 . .
H4A C4 H4B 107 . .
C16 C15 C20 120.5(2) . .
C16 C15 S1' 127.1(3) . .
C20 C15 S1' 112.3(3) . .
C16 C15 S1 115.1(3) . .
C20 C15 S1 124.4(3) . .
O1 S1 C4 109.4(4) . .
O1 S1 C15 104.4(3) . .
C4 S1 C15 95.4(3) . .
O1' S1' C4 108.3(5) . .
O1' S1' C15 102.0(5) . .
C4 S1' C15 96.9(4) . .
N1 Ge1 N2 66.61(7) . .
N1 Ge1 C4 101.18(8) . .
N2 Ge1 C4 102.18(9) . .
N1 Ge1 W1 132.68(5) . .
N2 Ge1 W1 127.82(5) . .
C4 Ge1 W1 115.30(6) . .
C3 W1 C3 180.0000(10) 2_666 .
C3 W1 C2 91.01(9) 2_666 .
C3 W1 C2 88.99(9) . .
C3 W1 C2 88.99(9) 2_666 2_666
C3 W1 C2 91.01(9) . 2_666
C2 W1 C2 180 . 2_666
C3 W1 Ge1 88.12(7) 2_666 .
C3 W1 Ge1 91.88(7) . .
C2 W1 Ge1 94.54(6) . .
C2 W1 Ge1 85.46(6) 2_666 .
C3 W1 Ge1 91.88(7) 2_666 2_666
C3 W1 Ge1 88.12(7) . 2_666
C2 W1 Ge1 85.46(6) . 2_666
C2 W1 Ge1 94.54(6) 2_666 2_666
Ge1 W1 Ge1 179.999(9) . 2_666

loop_
_geom_bond_atom_site_label_1
_geom_bond_atom_site_label_2
_geom_bond_distance
_geom_bond_site_symmetry_2
C1 N2 1.335(3) .
C1 N1 1.344(3) .
C1 C5 1.534(3) .
C2 O2 1.145(3) .
C2 W1 2.026(2) .
C3 O3 1.147(3) .
C3 W1 2.020(2) .
C5 C6 1.531(3) .
C5 C8 1.539(3) .
C5 C7 1.540(3) .
C6 H6A 0.98 .
C6 H6B 0.98 .
C6 H6C 0.98 .
C7 H7A 0.98 .
C7 H7B 0.98 .
C7 H7C 0.98 .
C8 H8A 0.98 .
C8 H8B 0.98 .
C8 H8C 0.98 .
C9 N1 1.459(3) .
C9 C10 1.518(3) .
C9 C11 1.523(3) .
C9 H9 1 .
C10 H10A 0.98 .
C10 H10B 0.98 .
C10 H10C 0.98 .
C11 H11A 0.98 .
C11 H11B 0.98 .
C11 H11C 0.98 .
C12 N2 1.462(3) .
C12 C14 1.515(4) .
C12 C13 1.517(4) .
C12 H12 1 .
C13 H13A 0.98 .
C13 H13B 0.98 .
C13 H13C 0.98 .
C14 H14A 0.98 .
C14 H14B 0.98 .
C14 H14C 0.98 .
C16 C15 1.377(4) .
C16 C17 1.385(4) .
C16 H16 0.95 .
C17 C18 1.377(4) .
C17 H17 0.95 .
C18 C19 1.383(4) .
C18 C21 1.506(4) .
C19 C20 1.389(4) .
C19 H19 0.95 .
C20 C15 1.382(4) .
C20 H20 0.95 .
C21 H21A 0.98 .
C21 H21B 0.98 .
C21 H21C 0.98 .
C22 O4 1.426(5) .
C22 C23 1.432(6) .
C22 H22A 0.99 .
C22 H22B 0.99 .
C23 C24 1.494(5) .
C23 H23A 0.99 .
C23 H23B 0.99 .
C24 C25 1.480(6) .
C24 H24A 0.99 .
C24 H24B 0.99 .
C25 O4 1.406(4) .
C25 H25A 0.99 .
C25 H25B 0.99 .
N1 Ge1 1.9506(18) .
N2 Ge1 1.9609(17) .
C4 S1' 1.772(8) .
C4 S1 1.801(6) .
C4 Ge1 2.002(2) .
C4 H4A 0.99 .
C4 H4B 0.99 .
C15 S1' 1.803(9) .
C15 S1 1.815(6) .
S1 O1 1.481(6) .
S1' O1' 1.470(8) .
Ge1 W1 2.5195(2) .
W1 C3 2.019(2) 2_666
W1 C2 2.026(2) 2_666
W1 Ge1 2.5195(2) 2_666
